data_4345911
loop_
_publ_author_name
'Schneider, Leon'
'Sivchik, Vasily'
'Chung, Kun-You'
'Chen, Yi-Ting'
'Karttunen, Antti J.'
'Chou, Pi-Tai'
'Koshevoy, Igor O.'

_publ_section_title
;
 Cyclometalated Platinum(II) Cyanometallates: Luminescent Blocks for
 Coordination Self-Assembly.
;
_journal_name_full 'Inorganic chemistry'
_journal_paper_doi 10.1021/acs.inorgchem.7b00006
_journal_year 2017
_chemical_formula_moiety 'C98 H76 Ag2 N6 P4 Pt2'
_chemical_formula_sum 'C98 H76 Ag2 N6 P4 Pt2'
_chemical_formula_weight 2067.44
_space_group_crystal_system triclinic
_space_group_IT_number 2
_space_group_name_Hall '-P 1'
_space_group_name_H-M_alt 'P -1'
_symmetry_space_group_name_Hall '-P 1'
_symmetry_space_group_name_H-M 'P -1'
_atom_sites_solution_hydrogens geom
_audit_creation_method SHELXL-2014/7
_cell_angle_alpha 98.1960(10)
_cell_angle_beta 97.9310(10)
_cell_angle_gamma 114.1070(10)
_cell_formula_units_Z 1
_cell_length_a 11.2565(2)
_cell_length_b 12.6777(2)
_cell_length_c 17.0873(3)
_cell_measurement_reflns_used 9837
_cell_measurement_temperature 150(2)
_cell_measurement_theta_max 27.63
_cell_measurement_theta_min 2.36
_cell_volume 2150.48(7)
_computing_cell_refinement 'SAINT (Bruker AXS, 2009)'
_computing_data_collection 'APEX2 (Bruker AXS, 2010)'
_computing_data_reduction 'SAINT (Bruker AXS, 2009)'
_computing_molecular_graphics 'Diamond v.4.03 (Brandenburg, 2014)'
_computing_publication_material 'SHELXL-2014 (Sheldrick, 2014)'
_computing_structure_refinement 'SHELXL-2014/7 (Sheldrick, 2014)'
_computing_structure_solution 'SHELXS-2014 (Sheldrick, 2014)'
_diffrn_ambient_temperature 150(2)
_diffrn_detector_area_resol_mean 16
_diffrn_measured_fraction_theta_full 1.000
_diffrn_measured_fraction_theta_max 0.999
_diffrn_measurement_device '62mm x 62mm CCD camera on three-circle goniostat'
_diffrn_measurement_device_type 'Bruker SMART APEX II CCD'
_diffrn_measurement_method '\f scans and \w scans'
_diffrn_radiation_monochromator 'flat graphite crystal'
_diffrn_radiation_type MoK\a
_diffrn_radiation_wavelength 0.71073
_diffrn_reflns_av_R_equivalents 0.0418
_diffrn_reflns_av_unetI/netI 0.0313
_diffrn_reflns_Laue_measured_fraction_full 1.000
_diffrn_reflns_Laue_measured_fraction_max 0.999
_diffrn_reflns_limit_h_max 15
_diffrn_reflns_limit_h_min -15
_diffrn_reflns_limit_k_max 17
_diffrn_reflns_limit_k_min -17
_diffrn_reflns_limit_l_max 24
_diffrn_reflns_limit_l_min -24
_diffrn_reflns_number 78967
_diffrn_reflns_point_group_measured_fraction_full 1.000
_diffrn_reflns_point_group_measured_fraction_max 0.999
_diffrn_reflns_theta_full 25.242
_diffrn_reflns_theta_max 30.021
_diffrn_reflns_theta_min 1.233
_exptl_absorpt_coefficient_mu 3.816
_exptl_absorpt_correction_T_max 0.678
_exptl_absorpt_correction_T_min 0.465
_exptl_absorpt_correction_type numerical
_exptl_absorpt_process_details 'SADABS (Sheldrick, 2008)'
_exptl_crystal_colour green
_exptl_crystal_density_diffrn 1.596
_exptl_crystal_description block
_exptl_crystal_F_000 1016
_exptl_crystal_size_max 0.198
_exptl_crystal_size_mid 0.107
_exptl_crystal_size_min 0.102
_refine_diff_density_max 1.508
_refine_diff_density_min -0.818
_refine_diff_density_rms 0.094
_refine_ls_extinction_method none
_refine_ls_goodness_of_fit_ref 1.013
_refine_ls_hydrogen_treatment constr
_refine_ls_matrix_type full
_refine_ls_number_parameters 476
_refine_ls_number_reflns 12555
_refine_ls_number_restraints 6
_refine_ls_restrained_S_all 1.013
_refine_ls_R_factor_all 0.0344
_refine_ls_R_factor_gt 0.0247
_refine_ls_shift/su_max 0.002
_refine_ls_shift/su_mean 0.000
_refine_ls_structure_factor_coef Fsqd
_refine_ls_weighting_details 'w=1/[\s^2^(Fo^2^)+(0.0183P)^2^+1.2769P] where P=(Fo^2^+2Fc^2^)/3'
_refine_ls_weighting_scheme calc
_refine_ls_wR_factor_gt 0.0454
_refine_ls_wR_factor_ref 0.0481
_reflns_Friedel_coverage 0.000
_reflns_number_gt 10841
_reflns_number_total 12555
_reflns_threshold_expression 'I > 2\s(I)'
_cod_data_source_file ic7b00006_si_003.cif
_cod_data_source_block 2
_cod_database_code 4345911
_shelx_shelxl_version_number 2014/7
_shelx_space_group_comment
;
The symmetry employed for this shelxl refinement is uniquely defined
by the following loop, which should always be used as a source of
symmetry information in preference to the above space-group names.
They are only intended as comments.
;
_shelx_estimated_absorpt_t_min 0.519
_shelx_estimated_absorpt_t_max 0.697

loop_
_space_group_symop_operation_xyz
'x, y, z'
'-x, -y, -z'

loop_
_atom_site_label
_atom_site_type_symbol
_atom_site_fract_x
_atom_site_fract_y
_atom_site_fract_z
_atom_site_U_iso_or_equiv
_atom_site_adp_type
_atom_site_occupancy
_atom_site_site_symmetry_order
_atom_site_calc_flag
_atom_site_refinement_flags_posn
_atom_site_refinement_flags_adp
_atom_site_refinement_flags_occupancy
_atom_site_disorder_assembly
_atom_site_disorder_group
C2 C 0.1521(2) 0.4204(2) 0.59332(14) 0.0244(5) Uani 1 1 d . . . . .
C1 C -0.0347(3) 0.7156(2) 0.56743(14) 0.0265(5) Uani 1 1 d . . . . .
C3 C 0.2315(2) 0.2416(2) 0.63176(14) 0.0214(5) Uani 1 1 d . . . . .
C4 C 0.2731(2) 0.3070(2) 0.71178(15) 0.0276(5) Uani 1 1 d . . . . .
H4 H 0.2641 0.3785 0.7240 0.033 Uiso 1 1 calc R U . . .
C5 C 0.3275(3) 0.2690(3) 0.77366(16) 0.0359(6) Uani 1 1 d . . . . .
H5 H 0.3551 0.3147 0.8276 0.043 Uiso 1 1 calc R U . . .
C6 C 0.3417(3) 0.1659(3) 0.75743(17) 0.0397(7) Uani 1 1 d . . . . .
H6 H 0.3797 0.1409 0.8000 0.048 Uiso 1 1 calc R U . . .
C7 C 0.3007(3) 0.0984(2) 0.67930(16) 0.0328(6) Uani 1 1 d . . . . .
H7 H 0.3097 0.0268 0.6681 0.039 Uiso 1 1 calc R U . . .
C8 C 0.2458(2) 0.1361(2) 0.61692(14) 0.0229(5) Uani 1 1 d . . . . .
C9 C 0.1967(2) 0.0683(2) 0.53297(14) 0.0226(5) Uani 1 1 d . . . . .
C10 C 0.2013(3) -0.0382(2) 0.50449(17) 0.0300(6) Uani 1 1 d . . . . .
H10 H 0.2400 -0.0716 0.5406 0.036 Uiso 1 1 calc R U . . .
C11 C 0.1501(3) -0.0953(2) 0.42421(17) 0.0332(6) Uani 1 1 d . . . . .
H11 H 0.1525 -0.1682 0.4047 0.040 Uiso 1 1 calc R U . . .
C12 C 0.0950(3) -0.0447(2) 0.37264(16) 0.0314(6) Uani 1 1 d . . . . .
H12 H 0.0594 -0.0823 0.3170 0.038 Uiso 1 1 calc R U . . .
C13 C 0.0924(3) 0.0607(2) 0.40268(15) 0.0278(5) Uani 1 1 d . . . . .
H13 H 0.0547 0.0952 0.3668 0.033 Uiso 1 1 calc R U . . .
C14 C -0.2326(2) 0.3625(2) 0.64593(14) 0.0223(5) Uani 1 1 d . . . . .
C15 C -0.2097(3) 0.3794(2) 0.56975(15) 0.0289(5) Uani 1 1 d . . . . .
H15 H -0.1364 0.4484 0.5650 0.035 Uiso 1 1 calc R U . . .
C16 C -0.2935(3) 0.2958(2) 0.50064(16) 0.0347(6) Uani 1 1 d . . . . .
H16 H -0.2779 0.3079 0.4487 0.042 Uiso 1 1 calc R U . . .
C17 C -0.3999(3) 0.1949(2) 0.50759(17) 0.0352(6) Uani 1 1 d . . . . .
H17 H -0.4577 0.1381 0.4602 0.042 Uiso 1 1 calc R U . . .
C18 C -0.4225(3) 0.1763(2) 0.58315(17) 0.0325(6) Uani 1 1 d . . . . .
H18 H -0.4953 0.1067 0.5876 0.039 Uiso 1 1 calc R U . . .
C19 C -0.3393(2) 0.2592(2) 0.65210(15) 0.0268(5) Uani 1 1 d . . . . .
H19 H -0.3545 0.2459 0.7039 0.032 Uiso 1 1 calc R U . . .
C20 C -0.0955(2) 0.3899(2) 0.80742(14) 0.0221(5) Uani 1 1 d . . . . .
C21 C -0.0259(2) 0.3236(2) 0.78909(15) 0.0265(5) Uani 1 1 d . . . . .
H21 H -0.0017 0.3183 0.7381 0.032 Uiso 1 1 calc R U . . .
C22 C 0.0084(3) 0.2656(2) 0.84443(16) 0.0317(6) Uani 1 1 d . . . . .
H22 H 0.0552 0.2202 0.8312 0.038 Uiso 1 1 calc R U . . .
C23 C -0.0257(3) 0.2737(2) 0.91951(17) 0.0367(6) Uani 1 1 d . . . . .
H23 H -0.0020 0.2342 0.9577 0.044 Uiso 1 1 calc R U . . .
C24 C -0.0940(3) 0.3393(2) 0.93819(16) 0.0356(6) Uani 1 1 d . . . . .
H24 H -0.1171 0.3452 0.9895 0.043 Uiso 1 1 calc R U . . .
C25 C -0.1292(3) 0.3969(2) 0.88242(15) 0.0298(6) Uani 1 1 d . . . . .
H25 H -0.1768 0.4414 0.8958 0.036 Uiso 1 1 calc R U . . .
C26 C -0.2164(5) 0.5513(4) 0.7776(3) 0.0328(12) Uani 0.395(13) 1 d G . P A 1
C27 C -0.3527(5) 0.5004(3) 0.7746(5) 0.0328(12) Uani 0.395(13) 1 d G . P A 1
H27 H -0.4059 0.4192 0.7495 0.039 Uiso 0.395(13) 1 calc R U P A 1
C28 C -0.4110(4) 0.5684(4) 0.8083(6) 0.0328(12) Uani 0.395(13) 1 d G . P A 1
H28 H -0.5042 0.5336 0.8062 0.039 Uiso 0.395(13) 1 calc R U P A 1
C29 C -0.3332(5) 0.6872(5) 0.8451(3) 0.0328(12) Uani 0.395(13) 1 d G . P A 1
H29 H -0.3731 0.7337 0.8682 0.039 Uiso 0.395(13) 1 calc R U P A 1
C30 C -0.1969(5) 0.7381(5) 0.8481(5) 0.0328(12) Uani 0.395(13) 1 d G . P A 1
H30 H -0.1436 0.8193 0.8733 0.039 Uiso 0.395(13) 1 calc R U P A 1
C31 C -0.1385(4) 0.6701(5) 0.8144(5) 0.0328(12) Uani 0.395(13) 1 d G . P A 1
H31 H -0.0453 0.7049 0.8165 0.039 Uiso 0.395(13) 1 calc R U P A 1
C31A C -0.1474(3) 0.6438(4) 0.8398(3) 0.0347(8) Uani 0.605(13) 1 d G . P A 2
H31A H -0.0549 0.6701 0.8608 0.042 Uiso 0.605(13) 1 calc R U P A 2
C30A C -0.2143(4) 0.7042(5) 0.8726(3) 0.0347(8) Uani 0.605(13) 1 d G . P A 2
H30A H -0.1675 0.7718 0.9160 0.042 Uiso 0.605(13) 1 calc R U P A 2
C27A C -0.3496(4) 0.6658(4) 0.8420(2) 0.0347(8) Uani 0.605(13) 1 d G . P A 2
H27A H -0.3953 0.7070 0.8644 0.042 Uiso 0.605(13) 1 calc R U P A 2
C28A C -0.4180(3) 0.5669(3) 0.7785(3) 0.0347(8) Uani 0.605(13) 1 d G . P A 2
H28A H -0.5105 0.5407 0.7576 0.042 Uiso 0.605(13) 1 calc R U P A 2
C29A C -0.3511(4) 0.5066(3) 0.7457(3) 0.0347(8) Uani 0.605(13) 1 d G . P A 2
H29A H -0.3978 0.4390 0.7024 0.042 Uiso 0.605(13) 1 calc R U P A 2
C26A C -0.2158(3) 0.5450(3) 0.7764(2) 0.0347(8) Uani 0.605(13) 1 d G U P A 2
C32 C 0.3373(2) 0.70732(19) 0.90321(13) 0.0183(4) Uani 1 1 d . . . . .
C33 C 0.2677(3) 0.5878(2) 0.90322(15) 0.0273(5) Uani 1 1 d . . . . .
H33 H 0.1888 0.5395 0.8631 0.033 Uiso 1 1 calc R U . . .
C34 C 0.3128(3) 0.5388(2) 0.96157(17) 0.0351(6) Uani 1 1 d . . . . .
H34 H 0.2644 0.4573 0.9613 0.042 Uiso 1 1 calc R U . . .
C35 C 0.4278(3) 0.6082(2) 1.01990(16) 0.0340(6) Uani 1 1 d . . . . .
H35 H 0.4582 0.5747 1.0600 0.041 Uiso 1 1 calc R U . . .
C36 C 0.4986(3) 0.7264(2) 1.01964(15) 0.0298(6) Uani 1 1 d . . . . .
H36 H 0.5785 0.7739 1.0592 0.036 Uiso 1 1 calc R U . . .
C37 C 0.4539(2) 0.7763(2) 0.96218(14) 0.0233(5) Uani 1 1 d . . . . .
H37 H 0.5029 0.8578 0.9629 0.028 Uiso 1 1 calc R U . . .
C38 C 0.2201(2) 0.86907(19) 0.87574(14) 0.0208(5) Uani 1 1 d . . . . .
C39 C 0.2434(2) 0.9072(2) 0.95893(15) 0.0262(5) Uani 1 1 d . . . . .
H39 H 0.2908 0.8788 0.9939 0.031 Uiso 1 1 calc R U . . .
C40 C 0.1978(3) 0.9871(2) 0.99158(17) 0.0341(6) Uani 1 1 d . . . . .
H40 H 0.2144 1.0130 1.0487 0.041 Uiso 1 1 calc R U . . .
C41 C 0.1288(3) 1.0283(2) 0.94124(19) 0.0398(7) Uani 1 1 d . . . . .
H41 H 0.0979 1.0829 0.9635 0.048 Uiso 1 1 calc R U . . .
C42 C 0.1047(3) 0.9904(3) 0.8588(2) 0.0473(8) Uani 1 1 d . . . . .
H42 H 0.0573 1.0191 0.8241 0.057 Uiso 1 1 calc R U . . .
C43 C 0.1489(3) 0.9106(2) 0.82568(17) 0.0370(7) Uani 1 1 d . . . . .
H43 H 0.1306 0.8841 0.7686 0.044 Uiso 1 1 calc R U . . .
C44 C 0.4251(2) 0.8637(2) 0.79680(13) 0.0203(5) Uani 1 1 d . . . . .
C45 C 0.4982(2) 0.9828(2) 0.83502(15) 0.0264(5) Uani 1 1 d . . . . .
H45 H 0.4690 1.0164 0.8772 0.032 Uiso 1 1 calc R U . . .
C46 C 0.6130(3) 1.0526(3) 0.81203(17) 0.0379(7) Uani 1 1 d . . . . .
H46 H 0.6616 1.1340 0.8380 0.046 Uiso 1 1 calc R U . . .
C47 C 0.6569(3) 1.0042(3) 0.75148(19) 0.0451(8) Uani 1 1 d . . . . .
H47 H 0.7361 1.0522 0.7361 0.054 Uiso 1 1 calc R U . . .
C48 C 0.5863(3) 0.8864(3) 0.71326(18) 0.0450(8) Uani 1 1 d . . . . .
H48 H 0.6173 0.8534 0.6718 0.054 Uiso 1 1 calc R U . . .
C49 C 0.4696(3) 0.8156(2) 0.73510(15) 0.0313(6) Uani 1 1 d . . . . .
H49 H 0.4203 0.7347 0.7080 0.038 Uiso 1 1 calc R U . . .
N2 N 0.1619(2) 0.50717(19) 0.63099(13) 0.0315(5) Uani 1 1 d . . . . .
N1 N 0.0318(2) 0.7149(2) 0.62446(13) 0.0352(5) Uani 1 1 d . . . . .
N3 N 0.1415(2) 0.11704(17) 0.48166(12) 0.0229(4) Uani 1 1 d . . . . .
P1 P -0.11990(6) 0.47583(5) 0.73442(4) 0.01984(12) Uani 1 1 d . . . . .
P2 P 0.27360(6) 0.76533(5) 0.82403(3) 0.01678(11) Uani 1 1 d . . . . .
Ag1 Ag 0.09567(2) 0.61856(2) 0.71379(2) 0.01791(4) Uani 1 1 d . . . . .
Pt1 Pt 0.13963(2) 0.27252(2) 0.53341(2) 0.01967(3) Uani 1 1 d . . . . .

loop_
_atom_site_aniso_label
_atom_site_aniso_U_11
_atom_site_aniso_U_22
_atom_site_aniso_U_33
_atom_site_aniso_U_23
_atom_site_aniso_U_13
_atom_site_aniso_U_12
C2 0.0259(13) 0.0300(13) 0.0210(12) 0.0071(10) 0.0042(10) 0.0156(11)
C1 0.0392(15) 0.0239(12) 0.0209(12) 0.0054(10) 0.0058(11) 0.0184(11)
C3 0.0191(11) 0.0249(12) 0.0208(11) 0.0064(9) 0.0030(9) 0.0100(10)
C4 0.0262(13) 0.0291(13) 0.0252(12) 0.0038(10) 0.0006(10) 0.0121(11)
C5 0.0374(15) 0.0455(17) 0.0228(13) 0.0070(12) -0.0017(11) 0.0186(14)
C6 0.0455(17) 0.0545(19) 0.0300(14) 0.0201(13) 0.0010(13) 0.0310(15)
C7 0.0371(15) 0.0367(15) 0.0347(15) 0.0157(12) 0.0078(12) 0.0233(13)
C8 0.0194(11) 0.0260(12) 0.0265(12) 0.0086(10) 0.0070(9) 0.0117(10)
C9 0.0201(11) 0.0235(12) 0.0272(12) 0.0075(10) 0.0075(10) 0.0110(10)
C10 0.0305(14) 0.0243(13) 0.0410(15) 0.0079(11) 0.0087(12) 0.0171(11)
C11 0.0344(15) 0.0254(13) 0.0428(16) 0.0006(11) 0.0103(12) 0.0178(12)
C12 0.0315(14) 0.0272(13) 0.0305(14) -0.0042(11) 0.0058(11) 0.0115(11)
C13 0.0297(13) 0.0276(13) 0.0252(13) 0.0029(10) 0.0047(10) 0.0131(11)
C14 0.0196(11) 0.0226(11) 0.0229(12) 0.0003(9) 0.0022(9) 0.0098(10)
C15 0.0322(14) 0.0257(13) 0.0243(12) 0.0049(10) 0.0037(11) 0.0092(11)
C16 0.0420(16) 0.0319(14) 0.0230(13) 0.0025(11) 0.0009(12) 0.0123(13)
C17 0.0311(14) 0.0308(14) 0.0327(15) -0.0072(11) -0.0067(12) 0.0117(12)
C18 0.0231(13) 0.0232(13) 0.0415(16) -0.0010(11) 0.0027(11) 0.0047(11)
C19 0.0249(13) 0.0236(12) 0.0296(13) 0.0032(10) 0.0078(10) 0.0084(10)
C20 0.0179(11) 0.0183(11) 0.0238(12) 0.0019(9) 0.0029(9) 0.0031(9)
C21 0.0301(13) 0.0211(12) 0.0246(12) 0.0020(10) 0.0045(10) 0.0089(10)
C22 0.0340(14) 0.0211(12) 0.0349(15) 0.0036(11) -0.0008(12) 0.0106(11)
C23 0.0399(16) 0.0299(14) 0.0335(15) 0.0143(12) -0.0015(12) 0.0092(13)
C24 0.0414(16) 0.0381(15) 0.0274(14) 0.0135(12) 0.0121(12) 0.0139(13)
C25 0.0315(14) 0.0297(13) 0.0296(13) 0.0086(11) 0.0097(11) 0.0130(11)
C26 0.0312(19) 0.0264(18) 0.037(2) -0.0005(14) 0.0141(14) 0.0095(14)
C27 0.0312(19) 0.0264(18) 0.037(2) -0.0005(14) 0.0141(14) 0.0095(14)
C28 0.0312(19) 0.0264(18) 0.037(2) -0.0005(14) 0.0141(14) 0.0095(14)
C29 0.0312(19) 0.0264(18) 0.037(2) -0.0005(14) 0.0141(14) 0.0095(14)
C30 0.0312(19) 0.0264(18) 0.037(2) -0.0005(14) 0.0141(14) 0.0095(14)
C31 0.0312(19) 0.0264(18) 0.037(2) -0.0005(14) 0.0141(14) 0.0095(14)
C31A 0.0355(13) 0.0371(13) 0.0347(13) 0.0010(10) 0.0097(9) 0.0204(10)
C30A 0.0355(13) 0.0371(13) 0.0347(13) 0.0010(10) 0.0097(9) 0.0204(10)
C27A 0.0355(13) 0.0371(13) 0.0347(13) 0.0010(10) 0.0097(9) 0.0204(10)
C28A 0.0355(13) 0.0371(13) 0.0347(13) 0.0010(10) 0.0097(9) 0.0204(10)
C29A 0.0355(13) 0.0371(13) 0.0347(13) 0.0010(10) 0.0097(9) 0.0204(10)
C26A 0.0355(13) 0.0371(13) 0.0347(13) 0.0010(10) 0.0097(9) 0.0204(10)
C32 0.0201(11) 0.0194(11) 0.0154(10) 0.0018(8) 0.0020(8) 0.0097(9)
C33 0.0269(13) 0.0222(12) 0.0280(13) 0.0045(10) -0.0032(10) 0.0091(10)
C34 0.0385(16) 0.0263(13) 0.0380(15) 0.0121(12) -0.0004(12) 0.0127(12)
C35 0.0408(16) 0.0406(16) 0.0278(13) 0.0135(12) 0.0019(12) 0.0245(13)
C36 0.0271(13) 0.0371(15) 0.0203(12) 0.0023(10) -0.0054(10) 0.0138(12)
C37 0.0229(12) 0.0226(11) 0.0199(11) 0.0022(9) 0.0003(9) 0.0078(10)
C38 0.0175(11) 0.0165(11) 0.0255(12) 0.0016(9) 0.0048(9) 0.0054(9)
C39 0.0262(13) 0.0260(12) 0.0247(12) 0.0014(10) 0.0059(10) 0.0110(11)
C40 0.0361(15) 0.0286(14) 0.0332(14) -0.0034(11) 0.0131(12) 0.0114(12)
C41 0.0438(17) 0.0271(14) 0.0556(19) 0.0027(13) 0.0219(15) 0.0209(13)
C42 0.065(2) 0.0455(18) 0.0503(19) 0.0111(15) 0.0093(16) 0.0435(17)
C43 0.0546(18) 0.0369(15) 0.0291(14) 0.0043(12) 0.0032(13) 0.0322(14)
C44 0.0187(11) 0.0241(11) 0.0180(11) 0.0072(9) 0.0017(9) 0.0090(9)
C45 0.0257(13) 0.0246(12) 0.0229(12) 0.0046(10) 0.0013(10) 0.0068(10)
C46 0.0305(15) 0.0313(15) 0.0371(16) 0.0110(12) 0.0031(12) -0.0008(12)
C47 0.0276(15) 0.056(2) 0.0438(17) 0.0237(15) 0.0145(13) 0.0050(14)
C48 0.0367(16) 0.062(2) 0.0376(16) 0.0115(15) 0.0188(14) 0.0192(16)
C49 0.0286(14) 0.0364(15) 0.0260(13) 0.0034(11) 0.0072(11) 0.0122(12)
N2 0.0415(13) 0.0305(12) 0.0284(11) 0.0033(9) 0.0101(10) 0.0216(11)
N1 0.0503(15) 0.0365(13) 0.0258(11) 0.0100(10) 0.0023(10) 0.0267(12)
N3 0.0257(10) 0.0236(10) 0.0218(10) 0.0029(8) 0.0055(8) 0.0135(9)
P1 0.0190(3) 0.0185(3) 0.0196(3) 0.0027(2) 0.0038(2) 0.0066(2)
P2 0.0180(3) 0.0166(3) 0.0143(3) 0.0016(2) 0.0011(2) 0.0074(2)
Ag1 0.01998(8) 0.01730(8) 0.01486(8) 0.00221(6) 0.00116(6) 0.00783(7)
Pt1 0.02509(5) 0.02035(5) 0.01628(4) 0.00309(3) 0.00212(3) 0.01361(4)

loop_
_atom_type_symbol
_atom_type_description
_atom_type_scat_dispersion_real
_atom_type_scat_dispersion_imag
_atom_type_scat_source
C C 0.0033 0.0016 'International Tables Vol C Tables 4.2.6.8 and 6.1.1.4'
H H 0.0000 0.0000 'International Tables Vol C Tables 4.2.6.8 and 6.1.1.4'
N N 0.0061 0.0033 'International Tables Vol C Tables 4.2.6.8 and 6.1.1.4'
P P 0.1023 0.0942 'International Tables Vol C Tables 4.2.6.8 and 6.1.1.4'
Ag Ag -0.8971 1.1015 'International Tables Vol C Tables 4.2.6.8 and 6.1.1.4'
Pt Pt -1.7033 8.3905 'International Tables Vol C Tables 4.2.6.8 and 6.1.1.4'

loop_
_geom_angle_atom_site_label_1
_geom_angle_atom_site_label_2
_geom_angle_atom_site_label_3
_geom_angle
_geom_angle_site_symmetry_1
_geom_angle_site_symmetry_3
N2 C2 Pt1 177.6(2) . .
N1 C1 Pt1 175.8(2) . 2_566
C4 C3 C8 117.3(2) . .
C4 C3 Pt1 128.38(18) . .
C8 C3 Pt1 114.13(17) . .
C5 C4 C3 121.0(2) . .
C5 C4 H4 119.5 . .
C3 C4 H4 119.5 . .
C6 C5 C4 120.5(3) . .
C6 C5 H5 119.7 . .
C4 C5 H5 119.7 . .
C5 C6 C7 120.1(2) . .
C5 C6 H6 119.9 . .
C7 C6 H6 119.9 . .
C6 C7 C8 119.6(2) . .
C6 C7 H7 120.2 . .
C8 C7 H7 120.2 . .
C7 C8 C3 121.4(2) . .
C7 C8 C9 123.0(2) . .
C3 C8 C9 115.6(2) . .
N3 C9 C10 120.3(2) . .
N3 C9 C8 114.3(2) . .
C10 C9 C8 125.4(2) . .
C11 C10 C9 120.4(2) . .
C11 C10 H10 119.8 . .
C9 C10 H10 119.8 . .
C10 C11 C12 118.8(2) . .
C10 C11 H11 120.6 . .
C12 C11 H11 120.6 . .
C13 C12 C11 119.3(2) . .
C13 C12 H12 120.3 . .
C11 C12 H12 120.3 . .
N3 C13 C12 122.3(2) . .
N3 C13 H13 118.9 . .
C12 C13 H13 118.9 . .
C15 C14 C19 119.2(2) . .
C15 C14 P1 118.28(18) . .
C19 C14 P1 122.49(19) . .
C16 C15 C14 120.3(2) . .
C16 C15 H15 119.9 . .
C14 C15 H15 119.9 . .
C17 C16 C15 119.8(3) . .
C17 C16 H16 120.1 . .
C15 C16 H16 120.1 . .
C18 C17 C16 120.3(2) . .
C18 C17 H17 119.8 . .
C16 C17 H17 119.8 . .
C19 C18 C17 120.0(2) . .
C19 C18 H18 120.0 . .
C17 C18 H18 120.0 . .
C18 C19 C14 120.3(2) . .
C18 C19 H19 119.9 . .
C14 C19 H19 119.9 . .
C25 C20 C21 118.7(2) . .
C25 C20 P1 123.99(19) . .
C21 C20 P1 116.98(18) . .
C22 C21 C20 120.7(2) . .
C22 C21 H21 119.6 . .
C20 C21 H21 119.6 . .
C21 C22 C23 119.9(3) . .
C21 C22 H22 120.0 . .
C23 C22 H22 120.0 . .
C24 C23 C22 119.7(2) . .
C24 C23 H23 120.2 . .
C22 C23 H23 120.2 . .
C23 C24 C25 120.4(3) . .
C23 C24 H24 119.8 . .
C25 C24 H24 119.8 . .
C20 C25 C24 120.6(2) . .
C20 C25 H25 119.7 . .
C24 C25 H25 119.7 . .
C27 C26 C31 120.0 . .
C27 C26 P1 126.5(3) . .
C31 C26 P1 113.5(3) . .
C28 C27 C26 120.0 . .
C28 C27 H27 120.0 . .
C26 C27 H27 120.0 . .
C27 C28 C29 120.0 . .
C27 C28 H28 120.0 . .
C29 C28 H28 120.0 . .
C30 C29 C28 120.0 . .
C30 C29 H29 120.0 . .
C28 C29 H29 120.0 . .
C29 C30 C31 120.0 . .
C29 C30 H30 120.0 . .
C31 C30 H30 120.0 . .
C30 C31 C26 120.0 . .
C30 C31 H31 120.0 . .
C26 C31 H31 120.0 . .
C30A C31A C26A 120.0 . .
C30A C31A H31A 120.0 . .
C26A C31A H31A 120.0 . .
C27A C30A C31A 120.0 . .
C27A C30A H30A 120.0 . .
C31A C30A H30A 120.0 . .
C30A C27A C28A 120.0 . .
C30A C27A H27A 120.0 . .
C28A C27A H27A 120.0 . .
C27A C28A C29A 120.0 . .
C27A C28A H28A 120.0 . .
C29A C28A H28A 120.0 . .
C26A C29A C28A 120.0 . .
C26A C29A H29A 120.0 . .
C28A C29A H29A 120.0 . .
C29A C26A C31A 120.0 . .
C29A C26A P1 122.8(2) . .
C31A C26A P1 117.1(2) . .
C33 C32 C37 118.7(2) . .
C33 C32 P2 118.13(17) . .
C37 C32 P2 123.12(17) . .
C34 C33 C32 120.5(2) . .
C34 C33 H33 119.8 . .
C32 C33 H33 119.8 . .
C35 C34 C33 120.2(2) . .
C35 C34 H34 119.9 . .
C33 C34 H34 119.9 . .
C34 C35 C36 119.7(2) . .
C34 C35 H35 120.2 . .
C36 C35 H35 120.2 . .
C35 C36 C37 120.5(2) . .
C35 C36 H36 119.7 . .
C37 C36 H36 119.7 . .
C36 C37 C32 120.4(2) . .
C36 C37 H37 119.8 . .
C32 C37 H37 119.8 . .
C39 C38 C43 118.9(2) . .
C39 C38 P2 125.50(18) . .
C43 C38 P2 115.64(18) . .
C38 C39 C40 120.4(2) . .
C38 C39 H39 119.8 . .
C40 C39 H39 119.8 . .
C41 C40 C39 120.1(3) . .
C41 C40 H40 120.0 . .
C39 C40 H40 120.0 . .
C42 C41 C40 119.8(2) . .
C42 C41 H41 120.1 . .
C40 C41 H41 120.1 . .
C41 C42 C43 120.6(3) . .
C41 C42 H42 119.7 . .
C43 C42 H42 119.7 . .
C42 C43 C38 120.2(3) . .
C42 C43 H43 119.9 . .
C38 C43 H43 119.9 . .
C45 C44 C49 119.0(2) . .
C45 C44 P2 123.30(18) . .
C49 C44 P2 117.66(18) . .
C46 C45 C44 120.6(2) . .
C46 C45 H45 119.7 . .
C44 C45 H45 119.7 . .
C47 C46 C45 120.1(3) . .
C47 C46 H46 120.0 . .
C45 C46 H46 120.0 . .
C48 C47 C46 120.2(3) . .
C48 C47 H47 119.9 . .
C46 C47 H47 119.9 . .
C47 C48 C49 120.3(3) . .
C47 C48 H48 119.9 . .
C49 C48 H48 119.9 . .
C48 C49 C44 119.8(3) . .
C48 C49 H49 120.1 . .
C44 C49 H49 120.1 . .
C2 N2 Ag1 154.6(2) . .
C1 N1 Ag1 152.0(2) . .
C13 N3 C9 118.9(2) . .
C13 N3 Pt1 125.60(16) . .
C9 N3 Pt1 115.50(15) . .
C26A P1 C14 106.20(14) . .
C26A P1 C20 104.39(14) . .
C14 P1 C20 103.43(11) . .
C14 P1 C26 106.93(19) . .
C20 P1 C26 105.31(19) . .
C26A P1 Ag1 113.64(12) . .
C14 P1 Ag1 116.65(8) . .
C20 P1 Ag1 111.35(8) . .
C26 P1 Ag1 112.23(16) . .
C44 P2 C32 102.79(10) . .
C44 P2 C38 102.56(11) . .
C32 P2 C38 105.78(10) . .
C44 P2 Ag1 117.00(7) . .
C32 P2 Ag1 116.02(7) . .
C38 P2 Ag1 111.23(8) . .
N2 Ag1 N1 100.32(8) . .
N2 Ag1 P2 114.16(6) . .
N1 Ag1 P2 108.85(6) . .
N2 Ag1 P1 104.51(6) . .
N1 Ag1 P1 102.75(7) . .
P2 Ag1 P1 123.35(2) . .
C2 Pt1 C1 91.65(9) . 2_566
C2 Pt1 C3 93.04(9) . .
C1 Pt1 C3 173.79(10) 2_566 .
C2 Pt1 N3 173.36(9) . .
C1 Pt1 N3 94.93(9) 2_566 .
C3 Pt1 N3 80.46(9) . .

loop_
_geom_bond_atom_site_label_1
_geom_bond_atom_site_label_2
_geom_bond_distance
_geom_bond_site_symmetry_2
C2 N2 1.147(3) .
C2 Pt1 1.944(2) .
C1 N1 1.147(3) .
C1 Pt1 2.011(2) 2_566
C3 C4 1.400(3) .
C3 C8 1.404(3) .
C3 Pt1 2.021(2) .
C4 C5 1.390(3) .
C4 H4 0.9500 .
C5 C6 1.375(4) .
C5 H5 0.9500 .
C6 C7 1.382(4) .
C6 H6 0.9500 .
C7 C8 1.397(3) .
C7 H7 0.9500 .
C8 C9 1.464(3) .
C9 N3 1.362(3) .
C9 C10 1.392(3) .
C10 C11 1.377(4) .
C10 H10 0.9500 .
C11 C12 1.381(4) .
C11 H11 0.9500 .
C12 C13 1.376(3) .
C12 H12 0.9500 .
C13 N3 1.354(3) .
C13 H13 0.9500 .
C14 C15 1.391(3) .
C14 C19 1.399(3) .
C14 P1 1.823(2) .
C15 C16 1.388(3) .
C15 H15 0.9500 .
C16 C17 1.385(4) .
C16 H16 0.9500 .
C17 C18 1.384(4) .
C17 H17 0.9500 .
C18 C19 1.381(3) .
C18 H18 0.9500 .
C19 H19 0.9500 .
C20 C25 1.387(3) .
C20 C21 1.397(3) .
C20 P1 1.832(2) .
C21 C22 1.383(3) .
C21 H21 0.9500 .
C22 C23 1.391(4) .
C22 H22 0.9500 .
C23 C24 1.377(4) .
C23 H23 0.9500 .
C24 C25 1.389(4) .
C24 H24 0.9500 .
C25 H25 0.9500 .
C26 C27 1.3900 .
C26 C31 1.3900 .
C26 P1 1.873(4) .
C27 C28 1.3900 .
C27 H27 0.9500 .
C28 C29 1.3900 .
C28 H28 0.9500 .
C29 C30 1.3900 .
C29 H29 0.9500 .
C30 C31 1.3900 .
C30 H30 0.9500 .
C31 H31 0.9500 .
C31A C30A 1.3900 .
C31A C26A 1.3900 .
C31A H31A 0.9500 .
C30A C27A 1.3900 .
C30A H30A 0.9500 .
C27A C28A 1.3900 .
C27A H27A 0.9500 .
C28A C29A 1.3900 .
C28A H28A 0.9500 .
C29A C26A 1.3900 .
C29A H29A 0.9500 .
C26A P1 1.804(2) .
C32 C33 1.392(3) .
C32 C37 1.396(3) .
C32 P2 1.826(2) .
C33 C34 1.391(3) .
C33 H33 0.9500 .
C34 C35 1.381(4) .
C34 H34 0.9500 .
C35 C36 1.382(4) .
C35 H35 0.9500 .
C36 C37 1.384(3) .
C36 H36 0.9500 .
C37 H37 0.9500 .
C38 C39 1.386(3) .
C38 C43 1.391(3) .
C38 P2 1.827(2) .
C39 C40 1.394(3) .
C39 H39 0.9500 .
C40 C41 1.375(4) .
C40 H40 0.9500 .
C41 C42 1.373(4) .
C41 H41 0.9500 .
C42 C43 1.384(4) .
C42 H42 0.9500 .
C43 H43 0.9500 .
C44 C45 1.393(3) .
C44 C49 1.395(3) .
C44 P2 1.824(2) .
C45 C46 1.382(4) .
C45 H45 0.9500 .
C46 C47 1.378(4) .
C46 H46 0.9500 .
C47 C48 1.377(4) .
C47 H47 0.9500 .
C48 C49 1.392(4) .
C48 H48 0.9500 .
C49 H49 0.9500 .
N2 Ag1 2.265(2) .
N1 Ag1 2.299(2) .
N3 Pt1 2.0517(19) .
P1 Ag1 2.4735(6) .
P2 Ag1 2.4366(6) .
Pt1 C1 2.011(2) 2_566

loop_
_geom_torsion_atom_site_label_1
_geom_torsion_atom_site_label_2
_geom_torsion_atom_site_label_3
_geom_torsion_atom_site_label_4
_geom_torsion
C8 C3 C4 C5 0.6(4)
Pt1 C3 C4 C5 175.7(2)
C3 C4 C5 C6 0.0(4)
C4 C5 C6 C7 -0.6(5)
C5 C6 C7 C8 0.5(4)
C6 C7 C8 C3 0.2(4)
C6 C7 C8 C9 -178.3(2)
C4 C3 C8 C7 -0.7(4)
Pt1 C3 C8 C7 -176.52(19)
C4 C3 C8 C9 177.9(2)
Pt1 C3 C8 C9 2.1(3)
C7 C8 C9 N3 177.3(2)
C3 C8 C9 N3 -1.3(3)
C7 C8 C9 C10 -1.8(4)
C3 C8 C9 C10 179.6(2)
N3 C9 C10 C11 0.0(4)
C8 C9 C10 C11 179.0(2)
C9 C10 C11 C12 0.4(4)
C10 C11 C12 C13 -0.2(4)
C11 C12 C13 N3 -0.3(4)
C19 C14 C15 C16 1.4(4)
P1 C14 C15 C16 -179.5(2)
C14 C15 C16 C17 -0.4(4)
C15 C16 C17 C18 -0.5(4)
C16 C17 C18 C19 0.4(4)
C17 C18 C19 C14 0.6(4)
C15 C14 C19 C18 -1.5(4)
P1 C14 C19 C18 179.49(19)
C25 C20 C21 C22 0.3(4)
P1 C20 C21 C22 173.59(19)
C20 C21 C22 C23 -0.5(4)
C21 C22 C23 C24 0.2(4)
C22 C23 C24 C25 0.2(4)
C21 C20 C25 C24 0.2(4)
P1 C20 C25 C24 -172.6(2)
C23 C24 C25 C20 -0.4(4)
C31 C26 C27 C28 0.0
P1 C26 C27 C28 -178.9(4)
C26 C27 C28 C29 0.0
C27 C28 C29 C30 0.0
C28 C29 C30 C31 0.0
C29 C30 C31 C26 0.0
C27 C26 C31 C30 0.0
P1 C26 C31 C30 179.0(4)
C26A C31A C30A C27A 0.0
C31A C30A C27A C28A 0.0
C30A C27A C28A C29A 0.0
C27A C28A C29A C26A 0.0
C28A C29A C26A C31A 0.0
C28A C29A C26A P1 -177.2(3)
C30A C31A C26A C29A 0.0
C30A C31A C26A P1 177.3(3)
C37 C32 C33 C34 0.8(4)
P2 C32 C33 C34 179.2(2)
C32 C33 C34 C35 -0.4(4)
C33 C34 C35 C36 -0.5(4)
C34 C35 C36 C37 1.0(4)
C35 C36 C37 C32 -0.6(4)
C33 C32 C37 C36 -0.3(4)
P2 C32 C37 C36 -178.63(19)
C43 C38 C39 C40 -0.9(4)
P2 C38 C39 C40 179.9(2)
C38 C39 C40 C41 0.2(4)
C39 C40 C41 C42 0.2(4)
C40 C41 C42 C43 0.2(5)
C41 C42 C43 C38 -0.9(5)
C39 C38 C43 C42 1.2(4)
P2 C38 C43 C42 -179.5(2)
C49 C44 C45 C46 0.2(4)
P2 C44 C45 C46 179.5(2)
C44 C45 C46 C47 -0.8(4)
C45 C46 C47 C48 0.4(5)
C46 C47 C48 C49 0.5(5)
C47 C48 C49 C44 -1.0(4)
C45 C44 C49 C48 0.7(4)
P2 C44 C49 C48 -178.6(2)
C12 C13 N3 C9 0.7(4)
C12 C13 N3 Pt1 -178.80(19)
C10 C9 N3 C13 -0.5(3)
C8 C9 N3 C13 -179.6(2)
C10 C9 N3 Pt1 179.02(18)
C8 C9 N3 Pt1 -0.1(3)
C29A C26A P1 C14 4.0(3)
C31A C26A P1 C14 -173.2(3)
C29A C26A P1 C20 -104.9(3)
C31A C26A P1 C20 77.9(3)
C29A C26A P1 Ag1 133.6(3)
C31A C26A P1 Ag1 -43.6(3)
C15 C14 P1 C26A 111.2(2)
C19 C14 P1 C26A -69.7(2)
C15 C14 P1 C20 -139.16(19)
C19 C14 P1 C20 39.9(2)
C15 C14 P1 C26 110.0(3)
C19 C14 P1 C26 -71.0(3)
C15 C14 P1 Ag1 -16.6(2)
C19 C14 P1 Ag1 162.47(17)
C25 C20 P1 C26A -8.6(3)
C21 C20 P1 C26A 178.5(2)
C25 C20 P1 C14 -119.6(2)
C21 C20 P1 C14 67.6(2)
C25 C20 P1 C26 -7.5(3)
C21 C20 P1 C26 179.6(2)
C25 C20 P1 Ag1 114.4(2)
C21 C20 P1 Ag1 -58.50(19)
C27 C26 P1 C14 30.6(5)
C31 C26 P1 C14 -148.3(4)
C27 C26 P1 C20 -78.9(5)
C31 C26 P1 C20 102.1(4)
C27 C26 P1 Ag1 159.7(5)
C31 C26 P1 Ag1 -19.2(5)
C45 C44 P2 C32 -89.0(2)
C49 C44 P2 C32 90.3(2)
C45 C44 P2 C38 20.6(2)
C49 C44 P2 C38 -160.08(19)
C45 C44 P2 Ag1 142.64(17)
C49 C44 P2 Ag1 -38.1(2)
C33 C32 P2 C44 -139.35(19)
C37 C32 P2 C44 39.0(2)
C33 C32 P2 C38 113.44(19)
C37 C32 P2 C38 -68.2(2)
C33 C32 P2 Ag1 -10.4(2)
C37 C32 P2 Ag1 167.98(17)
C39 C38 P2 C44 -98.6(2)
C43 C38 P2 C44 82.2(2)
C39 C38 P2 C32 8.8(2)
C43 C38 P2 C32 -170.5(2)
C39 C38 P2 Ag1 135.58(19)
C43 C38 P2 Ag1 -43.7(2)
